data_4506152
loop_
_publ_author_name
'Lauw, Yansen'
'R\"uther, Thomas'
'Horne, Michael D.'
'Wallwork, Kia S.'
'Skelton, Brian W.'
'Madsen, Ian C.'
'Rodopoulos, Theo'

_publ_section_title
;
 Structural Studies on the Basic Ionic Liquid
 1-Ethyl-1,4-diazabicyclo[2.2.2]octanium Bis(trifluoromethylsulfonyl)imide
 and Its Bromide Precursor
;
_journal_issue 6
_journal_name_full 'Crystal Growth &amp; Design'
_journal_page_first 2803
_journal_paper_doi 10.1021/cg201592u
_journal_volume 12
_journal_year 2012
_chemical_absolute_configuration ad
_chemical_formula_moiety 'C8 H17 N2, C2 F6 N O4 S2'
_chemical_formula_sum 'C10 H17 F6 N3 O4 S2'
_chemical_formula_weight 421.39
_chemical_name_systematic
;
 ?
;
_space_group_IT_number 19
_symmetry_cell_setting orthorhombic
_symmetry_space_group_name_Hall 'P 2ac 2ab'
_symmetry_space_group_name_H-M 'P 21 21 21'
_atom_sites_solution_hydrogens geom
_atom_sites_solution_primary direct
_atom_sites_solution_secondary difmap
_audit_creation_date 2009-05-26T10:15:49-00:00
_audit_creation_method 'WinGX routine CIF_UPDATE'
_cell_angle_alpha 90
_cell_angle_beta 90
_cell_angle_gamma 90
_cell_formula_units_Z 4
_cell_length_a 8.9626(2)
_cell_length_b 13.0484(3)
_cell_length_c 14.9163(3)
_cell_measurement_reflns_used 14490
_cell_measurement_temperature 295(2)
_cell_measurement_theta_max 33.9929
_cell_measurement_theta_min 2.6452
_cell_volume 1744.43(7)
_computing_cell_refinement
;
        CrysAlisPro, Oxford Diffraction Ltd.,
        Version 1.171.33.34d (release 27-02-2009 CrysAlis171 .NET)
        (compiled Feb 27 2009,15:38:38)
;
_computing_data_collection
;
        CrysAlisPro, Oxford Diffraction Ltd.,
        Version 1.171.33.34d (release 27-02-2009 CrysAlis171 .NET)
        (compiled Feb 27 2009,15:38:38)
;
_computing_data_reduction
;
        CrysAlisPro, Oxford Diffraction Ltd.,
        Version 1.171.33.34d (release 27-02-2009 CrysAlis171 .NET)
        (compiled Feb 27 2009,15:38:38)
;
_computing_molecular_graphics 'OrtepII (Johnson, C. K. (1976)'
_computing_publication_material 'WinGX Farrugia, L. J. (1999)'
_computing_structure_refinement 'SHELXL-97 (Sheldrick, 2008)'
_diffrn_ambient_temperature 295(2)
_diffrn_detector_area_resol_mean 16.0009
_diffrn_measured_fraction_theta_full 0.998
_diffrn_measured_fraction_theta_max 0.976
_diffrn_measurement_device_type 'Goniometer KM4/Xcalibur, detector: Sapphire3'
_diffrn_measurement_method '\w scans'
_diffrn_orient_matrix_UB_11 -0.0242166376
_diffrn_orient_matrix_UB_12 0.0511313106
_diffrn_orient_matrix_UB_13 -0.0073912453
_diffrn_orient_matrix_UB_21 -0.0086852048
_diffrn_orient_matrix_UB_22 -0.0107306188
_diffrn_orient_matrix_UB_23 -0.0463401627
_diffrn_orient_matrix_UB_31 -0.0749263886
_diffrn_orient_matrix_UB_32 -0.0152935767
_diffrn_orient_matrix_UB_33 0.0078052046
_diffrn_radiation_monochromator graphite
_diffrn_radiation_type MoK\a
_diffrn_radiation_wavelength 0.71073
_diffrn_reflns_av_R_equivalents 0.0344
_diffrn_reflns_av_unetI/netI 0.0366
_diffrn_reflns_limit_h_max 14
_diffrn_reflns_limit_h_min -13
_diffrn_reflns_limit_k_max 20
_diffrn_reflns_limit_k_min -20
_diffrn_reflns_limit_l_max 23
_diffrn_reflns_limit_l_min -23
_diffrn_reflns_number 46958
_diffrn_reflns_theta_full 33.5
_diffrn_reflns_theta_max 34.06
_diffrn_reflns_theta_min 2.65
_exptl_absorpt_coefficient_mu 0.387
_exptl_absorpt_correction_T_max 0.961
_exptl_absorpt_correction_T_min 0.839
_exptl_absorpt_correction_type gaussian
_exptl_absorpt_process_details
;
        CrysAlisPro, Oxford Diffraction Ltd.,
        Version 1.171.33.34d (release 27-02-2009 CrysAlis171 .NET)
        (compiled Feb 27 2009,15:38:38)
   Gaussian numeric absorption correction using a multifaceted crystal
                      model based on expressions derived by R.C. Clark & J.S.
      (Clark, R. C. & Reid, J. S. (1995). Acta Cryst. A51, 887-897)
;
_exptl_crystal_colour colourless
_exptl_crystal_density_diffrn 1.604
_exptl_crystal_density_method 'not measured'
_exptl_crystal_description rod
_exptl_crystal_F_000 864
_exptl_crystal_size_max 0.68
_exptl_crystal_size_mid 0.18
_exptl_crystal_size_min 0.11
_refine_diff_density_max 0.547
_refine_diff_density_min -0.2
_refine_diff_density_rms 0.071
_refine_ls_abs_structure_details 'Flack H D (1983), Acta Cryst. A39, 876-881'
_refine_ls_abs_structure_Flack -0.01(7)
_refine_ls_extinction_method none
_refine_ls_goodness_of_fit_ref 1.008
_refine_ls_hydrogen_treatment constr
_refine_ls_matrix_type full
_refine_ls_number_parameters 227
_refine_ls_number_reflns 6898
_refine_ls_number_restraints 0
_refine_ls_restrained_S_all 1.008
_refine_ls_R_factor_all 0.1085
_refine_ls_R_factor_gt 0.0605
_refine_ls_shift/su_max 0
_refine_ls_shift/su_mean 0
_refine_ls_structure_factor_coef Fsqd
_refine_ls_weighting_details 'calc w=1/[\s^2^(Fo^2^)+(0.0698P)^2^] where P=(Fo^2^+2Fc^2^)/3'
_refine_ls_weighting_scheme calc
_refine_ls_wR_factor_gt 0.1168
_refine_ls_wR_factor_ref 0.1342
_reflns_number_gt 4364
_reflns_number_total 6898
_reflns_threshold_expression I>2\s(I)
_cod_data_source_file cg201592u_si_005.cif
_cod_data_source_block dab295
_cod_original_sg_symbol_Hall P_2ac_2ab
_cod_database_code 4506152

loop_
_symmetry_equiv_pos_as_xyz
'x, y, z'
'-x+1/2, -y, z+1/2'
'-x, y+1/2, -z+1/2'
'x+1/2, -y+1/2, -z'

loop_
_atom_site_label
_atom_site_type_symbol
_atom_site_fract_x
_atom_site_fract_y
_atom_site_fract_z
_atom_site_U_iso_or_equiv
_atom_site_adp_type
_atom_site_occupancy
_atom_site_symmetry_multiplicity
_atom_site_calc_flag
_atom_site_refinement_flags
N1 N 0.68422(19) 0.05874(13) 0.01879(10) 0.0381(3) Uani 1 1 d .
N2 N 0.4995(3) 0.20903(17) 0.02262(15) 0.0590(5) Uani 1 1 d .
C11 C 0.6992(3) 0.12308(19) -0.06419(15) 0.0526(5) Uani 1 1 d .
H11A H 0.6836 0.081 -0.117 0.063 Uiso 1 1 calc R
H11B H 0.7988 0.152 -0.0673 0.063 Uiso 1 1 calc R
C12 C 0.5847(4) 0.2083(2) -0.06147(18) 0.0641(7) Uani 1 1 d .
H12A H 0.635 0.2736 -0.0685 0.077 Uiso 1 1 calc R
H12B H 0.5164 0.2002 -0.1114 0.077 Uiso 1 1 calc R
C13 C 0.7951(3) -0.0281(2) 0.01906(17) 0.0585(6) Uani 1 1 d .
H13A H 0.8947 0.0003 0.0138 0.07 Uiso 1 1 calc R
H13B H 0.789 -0.0631 0.0763 0.07 Uiso 1 1 calc R
C14 C 0.7727(4) -0.1049(2) -0.0544(2) 0.0819(9) Uani 1 1 d .
H14A H 0.6737 -0.1327 -0.0506 0.123 Uiso 1 1 calc R
H14B H 0.8443 -0.1592 -0.0482 0.123 Uiso 1 1 calc R
H14C H 0.7857 -0.0721 -0.1115 0.123 Uiso 1 1 calc R
C21 C 0.5257(2) 0.0210(2) 0.02453(18) 0.0540(5) Uani 1 1 d .
H21A H 0.5141 -0.0223 0.0769 0.065 Uiso 1 1 calc R
H21B H 0.5021 -0.0194 -0.0282 0.065 Uiso 1 1 calc R
C22 C 0.4207(3) 0.1110(2) 0.03074(18) 0.0589(6) Uani 1 1 d .
H22A H 0.3466 0.1059 -0.0165 0.071 Uiso 1 1 calc R
H22B H 0.3689 0.1087 0.0878 0.071 Uiso 1 1 calc R
C31 C 0.7124(3) 0.1259(2) 0.09888(15) 0.0566(6) Uani 1 1 d .
H31A H 0.8144 0.1506 0.0978 0.068 Uiso 1 1 calc R
H31B H 0.6982 0.0868 0.1535 0.068 Uiso 1 1 calc R
C32 C 0.6049(3) 0.2163(2) 0.09720(18) 0.0622(7) Uani 1 1 d .
H32A H 0.55 0.2185 0.1532 0.075 Uiso 1 1 calc R
H32B H 0.6612 0.2794 0.092 0.075 Uiso 1 1 calc R
C1 C 0.1568(3) -0.1456(2) 0.17442(18) 0.0602(6) Uani 1 1 d .
F11 F 0.2992(2) -0.14021(17) 0.15349(17) 0.1063(7) Uani 1 1 d .
F12 F 0.0817(3) -0.16755(16) 0.09939(12) 0.0921(6) Uani 1 1 d .
F13 F 0.1383(3) -0.22175(14) 0.22917(14) 0.0954(6) Uani 1 1 d .
S2 S 0.08761(6) -0.02471(5) 0.22005(3) 0.04658(14) Uani 1 1 d .
O21 O 0.1213(2) 0.04986(15) 0.15347(11) 0.0641(5) Uani 1 1 d .
O22 O -0.0659(2) -0.04585(16) 0.23876(12) 0.0667(5) Uani 1 1 d .
N3 N 0.1721(2) -0.01534(17) 0.31179(12) 0.0545(5) Uani 1 1 d .
S4 S 0.32725(7) 0.03854(5) 0.32605(4) 0.05445(16) Uani 1 1 d .
O41 O 0.4233(2) 0.04395(17) 0.25088(13) 0.0740(6) Uani 1 1 d .
O42 O 0.3858(3) 0.00364(19) 0.40850(14) 0.0839(7) Uani 1 1 d .
C5 C 0.2769(4) 0.1717(3) 0.3491(3) 0.0826(9) Uani 1 1 d .
F51 F 0.3953(3) 0.22413(18) 0.3727(2) 0.1227(9) Uani 1 1 d .
F52 F 0.1824(4) 0.1777(2) 0.4159(2) 0.1410(10) Uani 1 1 d .
F53 F 0.2177(3) 0.21526(16) 0.2784(2) 0.1329(11) Uani 1 1 d .

loop_
_atom_site_aniso_label
_atom_site_aniso_U_11
_atom_site_aniso_U_22
_atom_site_aniso_U_33
_atom_site_aniso_U_23
_atom_site_aniso_U_13
_atom_site_aniso_U_12
N1 0.0324(8) 0.0433(8) 0.0388(7) 0.0001(7) -0.0013(6) -0.0058(7)
N2 0.0581(13) 0.0532(12) 0.0656(12) -0.0020(10) -0.0022(10) 0.0116(10)
C11 0.0530(13) 0.0633(14) 0.0414(10) 0.0096(10) 0.0068(10) -0.0037(11)
C12 0.0784(18) 0.0559(14) 0.0578(14) 0.0151(12) -0.0052(14) 0.0038(14)
C13 0.0505(12) 0.0633(14) 0.0616(13) 0.0021(13) -0.0041(10) 0.0106(12)
C14 0.082(2) 0.0617(16) 0.103(2) -0.0261(18) -0.0021(18) 0.0131(15)
C21 0.0378(10) 0.0552(13) 0.0692(13) 0.0037(12) 0.0027(10) -0.0144(11)
C22 0.0365(11) 0.0750(16) 0.0654(14) -0.0018(13) -0.0009(11) -0.0010(12)
C31 0.0612(15) 0.0658(15) 0.0427(11) -0.0098(11) -0.0121(10) -0.0033(12)
C32 0.0677(17) 0.0616(15) 0.0573(13) -0.0131(12) 0.0000(13) 0.0017(13)
C1 0.0592(15) 0.0635(15) 0.0579(14) -0.0033(13) 0.0010(13) -0.0029(11)
F11 0.0689(12) 0.1058(15) 0.1441(18) -0.0402(14) 0.0240(12) 0.0057(10)
F12 0.1094(15) 0.0959(13) 0.0710(10) -0.0282(10) -0.0174(10) -0.0007(12)
F13 0.1306(19) 0.0602(9) 0.0953(13) 0.0088(10) -0.0047(12) 0.0089(10)
S2 0.0454(3) 0.0545(3) 0.0398(2) 0.0060(2) -0.0007(2) -0.0034(3)
O21 0.0731(12) 0.0690(11) 0.0502(9) 0.0189(8) -0.0065(8) -0.0099(9)
O22 0.0485(9) 0.0900(14) 0.0617(10) 0.0057(10) 0.0013(8) -0.0065(9)
N3 0.0569(11) 0.0680(12) 0.0385(8) 0.0043(9) -0.0036(8) -0.0140(10)
S4 0.0547(3) 0.0578(3) 0.0508(3) 0.0045(3) -0.0097(3) -0.0040(3)
O41 0.0561(11) 0.0930(15) 0.0729(11) -0.0008(11) 0.0041(9) -0.0093(11)
O42 0.0906(15) 0.0915(15) 0.0695(12) 0.0177(11) -0.0343(11) -0.0173(12)
C5 0.073(2) 0.0701(19) 0.105(3) -0.0153(19) -0.0059(19) -0.0041(16)
F51 0.1084(17) 0.0765(12) 0.183(3) -0.0210(14) -0.0307(18) -0.0242(12)
F52 0.134(2) 0.1191(18) 0.170(2) -0.0697(18) 0.034(2) 0.0022(17)
F53 0.161(3) 0.0689(12) 0.169(2) 0.0027(15) -0.068(2) 0.0248(14)

loop_
_atom_type_symbol
_atom_type_description
_atom_type_scat_dispersion_real
_atom_type_scat_dispersion_imag
_atom_type_scat_source
C C 0.0033 0.0016 'International Tables Vol C Tables 4.2.6.8 and 6.1.1.4'
H H 0 0 'International Tables Vol C Tables 4.2.6.8 and 6.1.1.4'
F F 0.0171 0.0103 'International Tables Vol C Tables 4.2.6.8 and 6.1.1.4'
N N 0.0061 0.0033 'International Tables Vol C Tables 4.2.6.8 and 6.1.1.4'
O O 0.0106 0.006 'International Tables Vol C Tables 4.2.6.8 and 6.1.1.4'
S S 0.1246 0.1234 'International Tables Vol C Tables 4.2.6.8 and 6.1.1.4'

loop_
_geom_angle_atom_site_label_1
_geom_angle_atom_site_label_2
_geom_angle_atom_site_label_3
_geom_angle
C11 N1 C31 108.31(17)
C11 N1 C21 108.30(18)
C31 N1 C21 107.68(18)
C11 N1 C13 111.32(18)
C31 N1 C13 108.99(17)
C21 N1 C13 112.11(18)
C32 N2 C22 107.7(2)
C32 N2 C12 108.3(2)
C22 N2 C12 108.4(2)
N1 C11 C12 109.15(19)
N1 C11 H11A 109.9
C12 C11 H11A 109.9
N1 C11 H11B 109.9
C12 C11 H11B 109.9
H11A C11 H11B 108.3
N2 C12 C11 112.4(2)
N2 C12 H12A 109.1
C11 C12 H12A 109.1
N2 C12 H12B 109.1
C11 C12 H12B 109.1
H12A C12 H12B 107.9
C14 C13 N1 114.4(2)
C14 C13 H13A 108.7
N1 C13 H13A 108.7
C14 C13 H13B 108.7
N1 C13 H13B 108.7
H13A C13 H13B 107.6
C13 C14 H14A 109.5
C13 C14 H14B 109.5
H14A C14 H14B 109.5
C13 C14 H14C 109.5
H14A C14 H14C 109.5
H14B C14 H14C 109.5
N1 C21 C22 109.77(19)
N1 C21 H21A 109.7
C22 C21 H21A 109.7
N1 C21 H21B 109.7
C22 C21 H21B 109.7
H21A C21 H21B 108.2
N2 C22 C21 111.9(2)
N2 C22 H22A 109.2
C21 C22 H22A 109.2
N2 C22 H22B 109.2
C21 C22 H22B 109.2
H22A C22 H22B 107.9
N1 C31 C32 109.39(19)
N1 C31 H31A 109.8
C32 C31 H31A 109.8
N1 C31 H31B 109.8
C32 C31 H31B 109.8
H31A C31 H31B 108.2
N2 C32 C31 111.8(2)
N2 C32 H32A 109.3
C31 C32 H32A 109.3
N2 C32 H32B 109.3
C31 C32 H32B 109.3
H32A C32 H32B 107.9
F13 C1 F11 108.3(3)
F13 C1 F12 107.4(2)
F11 C1 F12 107.5(2)
F13 C1 S2 112.6(2)
F11 C1 S2 111.83(19)
F12 C1 S2 109.0(2)
O21 S2 O22 118.19(12)
O21 S2 N3 116.93(11)
O22 S2 N3 108.00(11)
O21 S2 C1 104.97(12)
O22 S2 C1 103.46(13)
N3 S2 C1 103.21(13)
S2 N3 S4 125.43(12)
O42 S4 O41 118.68(14)
O42 S4 N3 107.58(12)
O41 S4 N3 116.94(11)
O42 S4 C5 103.54(17)
O41 S4 C5 104.60(17)
N3 S4 C5 103.42(14)
F52 C5 F51 106.8(3)
F52 C5 F53 108.9(3)
F51 C5 F53 108.5(3)
F52 C5 S4 111.1(3)
F51 C5 S4 110.3(2)
F53 C5 S4 111.1(2)

loop_
_geom_bond_atom_site_label_1
_geom_bond_atom_site_label_2
_geom_bond_distance
N1 C11 1.502(3)
N1 C31 1.503(3)
N1 C21 1.506(3)
N1 C13 1.507(3)
N2 C32 1.462(3)
N2 C22 1.467(4)
N2 C12 1.469(4)
C11 C12 1.513(4)
C11 H11A 0.97
C11 H11B 0.97
C12 H12A 0.97
C12 H12B 0.97
C13 C14 1.499(4)
C13 H13A 0.97
C13 H13B 0.97
C14 H14A 0.96
C14 H14B 0.96
C14 H14C 0.96
C21 C22 1.507(4)
C21 H21A 0.97
C21 H21B 0.97
C22 H22A 0.97
C22 H22B 0.97
C31 C32 1.523(4)
C31 H31A 0.97
C31 H31B 0.97
C32 H32A 0.97
C32 H32B 0.97
C1 F13 1.297(3)
C1 F11 1.316(3)
C1 F12 1.337(3)
C1 S2 1.826(3)
S2 O21 1.4229(18)
S2 O22 1.4306(19)
S2 N3 1.5687(19)
N3 S4 1.573(2)
S4 O42 1.412(2)
S4 O41 1.416(2)
S4 C5 1.827(3)
C5 F52 1.310(5)
C5 F51 1.310(4)
C5 F53 1.311(4)
